data_7048979
loop_
_publ_author_name
'Sha, Fanrui'
'Mitchell, Benjamin S.'
'Ye, Christopher Z.'
'Abelson, Chase S.'
'Reinheimer, Eric W.'
'LeMagueres, Pierre'
'Ferrara, Joseph D.'
'Takase, Michael K.'
'Johnson, Adam R.'

_publ_section_title
;
 Catalytic intramolecular hydroamination of aminoallenes using titanium
 complexes of chiral, tridentate, dianionic imine-diol ligands.
;
_journal_issue 26
_journal_name_full 'Dalton transactions (Cambridge, England : 2003)'
_journal_page_first 9603
_journal_page_last 9616
_journal_paper_doi 10.1039/c8dt05156a
_journal_volume 48
_journal_year 2019
_chemical_absolute_configuration ad
_chemical_formula_moiety 'C18 H21 N O2'
_chemical_formula_sum 'C18 H21 N O2'
_chemical_formula_weight 283.36
_space_group_crystal_system orthorhombic
_space_group_IT_number 19
_space_group_name_Hall 'P 2ac 2ab'
_space_group_name_H-M_alt 'P 21 21 21'
_symmetry_space_group_name_Hall 'P 2ac 2ab'
_symmetry_space_group_name_H-M 'P 21 21 21'
_atom_sites_solution_hydrogens difmap
_atom_sites_solution_primary dual
_audit_creation_date 2017-11-13
_audit_creation_method
;
Olex2 1.2-ac3
(compiled 2017.03.02 svn.r3394 for Rigaku Oxford Diffraction, GUI svn.r5318)
;
_audit_update_record
;
2018-08-28 deposited with the CCDC.
2019-02-12 downloaded from the CCDC.
;
_cell_angle_alpha 90
_cell_angle_beta 90
_cell_angle_gamma 90
_cell_formula_units_Z 4
_cell_length_a 6.27660(10)
_cell_length_b 13.5578(2)
_cell_length_c 17.4247(2)
_cell_measurement_reflns_used 12871
_cell_measurement_temperature 100(2)
_cell_measurement_theta_max 77.1500
_cell_measurement_theta_min 4.0720
_cell_volume 1482.79(4)
_computing_cell_refinement 'CrysAlisPro 1.171.39.33b (Rigaku OD, 2017)'
_computing_data_collection 'CrysAlisPro 1.171.39.33b (Rigaku OD, 2017)'
_computing_data_reduction 'CrysAlisPro 1.171.39.33b (Rigaku OD, 2017)'
_computing_molecular_graphics 'Olex2 (Dolomanov et al., 2009)'
_computing_publication_material 'Olex2 (Dolomanov et al., 2009)'
_computing_structure_refinement 'ShelXL (Sheldrick, 2015)'
_computing_structure_solution 'ShelXT (Sheldrick, 2015)'
_diffrn_ambient_temperature 100(2)
_diffrn_detector HyPix-6000HE
_diffrn_detector_type HyPix
_diffrn_measured_fraction_theta_full 0.999
_diffrn_measured_fraction_theta_max 0.999
_diffrn_measurement_details
;
List of Runs (angles in degrees, time in seconds):

  # Type    Start    End  Width  t~exp~   \w     \q     \k     \f   Frames
#--------------------------------------------------------------------------
  1  \w     98.00 178.00   0.50    0.20    --  105.75  37.00-120.00  160
  2  \w    -56.00  24.00   0.50    0.10    --  -48.91  37.00-120.00  160
  3  \w    -58.00 -11.00   0.50    0.20    --  -84.25  19.00-180.00   94
  4  \w    -58.00 -11.00   0.50    0.20    --  -84.25  19.00-120.00   94
  5  \w   -120.00 -41.00   0.50    0.10    --  -48.91 -37.00 -30.00  158
  6  \w   -155.00-102.00   0.50    0.20    --  -84.25 -57.00-180.00  106
  7  \w     33.00  65.00   0.50    0.20    --  105.75 -37.00-120.00   64
  8  \w     33.00  65.00   0.50    0.20    --  105.75 -37.00-150.00   64
  9  \w     33.00  65.00   0.50    0.20    --  105.75 -37.00 -90.00   64
 10  \w     35.00 119.00   0.50    0.20    --  105.75 -57.00-150.00  168
 11  \w     33.00  65.00   0.50    0.20    --  105.75 -37.00 -60.00   64
 12  \w     33.00  65.00   0.50    0.20    --  105.75 -37.00-180.00   64
 13  \w     33.00  65.00   0.50    0.20    --  105.75 -37.00   0.00   64
 14  \w     33.00  65.00   0.50    0.20    --  105.75 -37.00  30.00   64
 15  \w     33.00  65.00   0.50    0.20    --  105.75 -37.00 120.00   64
 16  \w     33.00  65.00   0.50    0.20    --  105.75 -37.00 150.00   64
 17  \w   -120.00 -28.00   0.50    0.10    --  -48.91 -77.00 150.00  184
 18  \w   -120.00 -36.00   0.50    0.10    --  -48.91 -57.00  60.00  168
 19  \w   -120.00 -36.00   0.50    0.10    --  -48.91 -57.00 -60.00  168
 20  \w   -120.00 -26.00   0.50    0.10    --  -48.91 -82.00-136.00  188
 21  \w     34.00 110.00   0.50    0.20    --  105.75 -99.00-120.00  152
 22  \w     31.00  94.00   0.50    0.10    --   48.91-125.00  60.00  126
 23  \w     34.00 110.00   0.50    0.20    --  105.75 -99.00 120.00  152
;
_diffrn_measurement_device 'four-circle diffractometer'
_diffrn_measurement_device_type 'XtaLAB Synergy, Dualflex, HyPix'
_diffrn_measurement_method '\w scans'
_diffrn_orient_matrix_type 'CrysAlisPro convention (1999,Acta A55,543-557)'
_diffrn_orient_matrix_UB_11 -0.0517900000
_diffrn_orient_matrix_UB_12 0.0410948000
_diffrn_orient_matrix_UB_13 0.0802696000
_diffrn_orient_matrix_UB_21 0.2064903000
_diffrn_orient_matrix_UB_22 -0.0459822000
_diffrn_orient_matrix_UB_23 0.0315297000
_diffrn_orient_matrix_UB_31 0.1220684000
_diffrn_orient_matrix_UB_32 0.0955295000
_diffrn_orient_matrix_UB_33 -0.0192874000
_diffrn_radiation_monochromator mirror
_diffrn_radiation_probe x-ray
_diffrn_radiation_type CuK\a
_diffrn_radiation_wavelength 1.54184
_diffrn_reflns_av_R_equivalents 0.0283
_diffrn_reflns_av_unetI/netI 0.0177
_diffrn_reflns_Laue_measured_fraction_full 0.999
_diffrn_reflns_Laue_measured_fraction_max 0.999
_diffrn_reflns_limit_h_max 7
_diffrn_reflns_limit_h_min -6
_diffrn_reflns_limit_k_max 16
_diffrn_reflns_limit_k_min -13
_diffrn_reflns_limit_l_max 20
_diffrn_reflns_limit_l_min -20
_diffrn_reflns_number 13819
_diffrn_reflns_point_group_measured_fraction_full 0.999
_diffrn_reflns_point_group_measured_fraction_max 0.999
_diffrn_reflns_theta_full 66.550
_diffrn_reflns_theta_max 66.550
_diffrn_reflns_theta_min 6.038
_diffrn_source 'micro-focus sealed X-ray tube'
_diffrn_source_type 'PhotonJet (Cu) X-ray Source'
_diffrn_standards_decay_% 0
_diffrn_standards_interval_count 0
_diffrn_standards_interval_time 0
_diffrn_standards_number 0
_exptl_absorpt_coefficient_mu 0.651
_exptl_absorpt_correction_T_max 1.000
_exptl_absorpt_correction_T_min 0.350
_exptl_absorpt_correction_type gaussian
_exptl_absorpt_process_details
;
CrysAlisPro 1.171.39.33b (Rigaku Oxford Diffraction, 2017)
Numerical absorption correction based on gaussian integration over
            a multifaceted crystal model
Empirical absorption correction using spherical harmonics,
 implemented in SCALE3 ABSPACK scaling algorithm.
;
_exptl_crystal_colour colourless
_exptl_crystal_colour_primary colourless
_exptl_crystal_density_diffrn 1.269
_exptl_crystal_description block
_exptl_crystal_F_000 608
_exptl_crystal_size_max 0.353
_exptl_crystal_size_mid 0.289
_exptl_crystal_size_min 0.144
_refine_diff_density_max 0.147
_refine_diff_density_min -0.138
_refine_diff_density_rms 0.032
_refine_ls_abs_structure_details
;
 Flack x determined using 1066 quotients [(I+)-(I-)]/[(I+)+(I-)]
 (Parsons, Flack and Wagner, Acta Cryst. B69 (2013) 249-259).
;
_refine_ls_abs_structure_Flack -0.03(7)
_refine_ls_extinction_coef 0.0030(4)
_refine_ls_extinction_expression Fc^*^=kFc[1+0.001xFc^2^\l^3^/sin(2\q)]^-1/4^
_refine_ls_extinction_method 'SHELXL-2016/6 (Sheldrick 2016)'
_refine_ls_goodness_of_fit_ref 0.903
_refine_ls_hydrogen_treatment refall
_refine_ls_matrix_type full
_refine_ls_number_parameters 275
_refine_ls_number_reflns 2621
_refine_ls_number_restraints 0
_refine_ls_restrained_S_all 0.903
_refine_ls_R_factor_all 0.0231
_refine_ls_R_factor_gt 0.0229
_refine_ls_shift/su_max 0.000
_refine_ls_shift/su_mean 0.000
_refine_ls_structure_factor_coef Fsqd
_refine_ls_weighting_details 'w=1/[\s^2^(Fo^2^)+(0.0362P)^2^+0.3856P] where P=(Fo^2^+2Fc^2^)/3'
_refine_ls_weighting_scheme calc
_refine_ls_wR_factor_gt 0.0585
_refine_ls_wR_factor_ref 0.0587
_reflns_Friedel_coverage 0.704
_reflns_Friedel_fraction_full 1.000
_reflns_Friedel_fraction_max 1.000
_reflns_number_gt 2596
_reflns_number_total 2621
_reflns_threshold_expression 'I > 2\s(I)'
_cod_data_source_file c8dt05156a2.cif
_cod_data_source_block hm_1
_cod_depositor_comments 'Adding full bibliography for 7048978--7048982.cif.'
_cod_database_code 7048979
_shelx_shelxl_version_number 2016/6
_chemical_oxdiff_formula 'C18 H21 N O2'
_shelx_space_group_comment
;
The symmetry employed for this shelxl refinement is uniquely defined
by the following loop, which should always be used as a source of
symmetry information in preference to the above space-group names.
They are only intended as comments.
;
_diffrn_oxdiff_ac3_digest_frames
;
0117adae6b3b44044f9b9e5b36e9a2eb7c02654131b
;
_reflns_odcompleteness_completeness 99.87
_reflns_odcompleteness_iscentric 1
_reflns_odcompleteness_theta 66.97
_olex2_refinement_description
;
;
_olex2_submission_special_instructions 'No special instructions were received'
_oxdiff_exptl_absorpt_empirical_details
;
Empirical correction (ABSPACK) includes:
- Absorption correction using spherical harmonics
- Frame scaling
;
_oxdiff_exptl_absorpt_empirical_full_max 1.501
_oxdiff_exptl_absorpt_empirical_full_min 0.842

loop_
_space_group_symop_operation_xyz
'x, y, z'
'-x+1/2, -y, z+1/2'
'-x, y+1/2, -z+1/2'
'x+1/2, -y+1/2, -z'

loop_
_atom_site_label
_atom_site_type_symbol
_atom_site_fract_x
_atom_site_fract_y
_atom_site_fract_z
_atom_site_U_iso_or_equiv
_atom_site_adp_type
_atom_site_occupancy
_atom_site_site_symmetry_order
_atom_site_calc_flag
O1 O -0.02056(18) 0.40023(8) 0.61737(6) 0.0193(3) Uani 1 1 d
O2 O 0.63932(18) 0.46681(8) 0.69710(6) 0.0173(3) Uani 1 1 d
N1 N 0.3528(2) 0.46243(9) 0.57960(7) 0.0144(3) Uani 1 1 d
C5 C 0.3359(3) 0.19286(12) 0.57752(8) 0.0167(3) Uani 1 1 d
C6 C 0.2632(3) 0.29115(11) 0.58549(9) 0.0150(3) Uani 1 1 d
C13 C 0.3634(3) 0.62674(11) 0.45981(8) 0.0155(3) Uani 1 1 d
C1 C 0.0497(2) 0.31078(11) 0.61163(8) 0.0156(3) Uani 1 1 d
C8 C 0.5062(2) 0.54332(11) 0.58054(9) 0.0145(3) Uani 1 1 d
C7 C 0.4068(2) 0.37018(11) 0.57225(8) 0.0145(3) Uani 1 1 d
C14 C 0.5280(3) 0.64172(11) 0.40746(9) 0.0174(3) Uani 1 1 d
C4 C 0.2069(3) 0.11495(12) 0.59572(9) 0.0191(3) Uani 1 1 d
C18 C 0.1615(3) 0.60397(11) 0.43179(9) 0.0179(3) Uani 1 1 d
C15 C 0.4918(3) 0.63451(11) 0.32887(9) 0.0193(3) Uani 1 1 d
C10 C 0.7911(3) 0.62344(12) 0.66048(10) 0.0204(4) Uani 1 1 d
C2 C -0.0763(3) 0.22774(12) 0.63140(9) 0.0185(3) Uani 1 1 d
C12 C 0.4037(3) 0.63532(11) 0.54506(9) 0.0165(3) Uani 1 1 d
C17 C 0.1241(3) 0.59718(11) 0.35307(9) 0.0195(4) Uani 1 1 d
C3 C -0.0006(3) 0.13332(12) 0.62326(9) 0.0197(3) Uani 1 1 d
C11 C 0.4233(3) 0.60790(13) 0.71544(9) 0.0200(4) Uani 1 1 d
C16 C 0.2899(3) 0.61312(12) 0.30184(9) 0.0198(4) Uani 1 1 d
C9 C 0.5904(2) 0.56018(11) 0.66411(9) 0.0156(3) Uani 1 1 d
H2A H -0.220(3) 0.2398(13) 0.6510(10) 0.017(4) Uiso 1 1 d
H5 H 0.480(3) 0.1801(13) 0.5605(10) 0.017(4) Uiso 1 1 d
H12A H 0.493(3) 0.6915(15) 0.5552(11) 0.021(5) Uiso 1 1 d
H11A H 0.394(3) 0.6771(14) 0.6991(11) 0.022(5) Uiso 1 1 d
H14 H 0.673(3) 0.6572(12) 0.4272(10) 0.013(4) Uiso 1 1 d
H16 H 0.266(3) 0.6089(14) 0.2475(12) 0.029(5) Uiso 1 1 d
H11B H 0.290(3) 0.5717(14) 0.7135(11) 0.024(5) Uiso 1 1 d
H8 H 0.629(3) 0.5230(13) 0.5490(10) 0.014(4) Uiso 1 1 d
H15 H 0.609(4) 0.6461(15) 0.2931(12) 0.028(5) Uiso 1 1 d
H10A H 0.901(4) 0.5892(15) 0.6288(12) 0.029(5) Uiso 1 1 d
H12B H 0.260(3) 0.6487(14) 0.5719(11) 0.023(5) Uiso 1 1 d
H17 H -0.020(3) 0.5815(13) 0.3331(11) 0.021(5) Uiso 1 1 d
H4 H 0.260(3) 0.0485(15) 0.5911(11) 0.023(5) Uiso 1 1 d
H10B H 0.765(3) 0.6869(16) 0.6376(12) 0.029(5) Uiso 1 1 d
H10C H 0.849(3) 0.6313(15) 0.7140(12) 0.031(5) Uiso 1 1 d
H11C H 0.480(4) 0.6087(15) 0.7702(12) 0.036(6) Uiso 1 1 d
H18 H 0.043(3) 0.5913(14) 0.4683(11) 0.024(5) Uiso 1 1 d
H3 H -0.094(4) 0.0776(15) 0.6366(11) 0.029(5) Uiso 1 1 d
H7 H 0.556(3) 0.3565(12) 0.5580(9) 0.009(4) Uiso 1 1 d
H2 H 0.753(4) 0.4425(18) 0.6721(13) 0.042(6) Uiso 1 1 d
H1 H 0.210(3) 0.4698(14) 0.5935(11) 0.022(5) Uiso 1 1 d

loop_
_atom_site_aniso_label
_atom_site_aniso_U_11
_atom_site_aniso_U_22
_atom_site_aniso_U_33
_atom_site_aniso_U_23
_atom_site_aniso_U_13
_atom_site_aniso_U_12
O1 0.0177(6) 0.0154(5) 0.0248(5) 0.0002(4) 0.0026(5) 0.0015(5)
O2 0.0176(6) 0.0169(5) 0.0176(5) 0.0047(4) 0.0015(5) 0.0029(5)
N1 0.0138(6) 0.0141(6) 0.0154(6) 0.0009(5) 0.0005(5) -0.0006(5)
C5 0.0176(8) 0.0167(8) 0.0158(7) -0.0018(6) -0.0022(6) 0.0010(6)
C6 0.0173(7) 0.0154(8) 0.0122(7) -0.0002(6) -0.0014(6) -0.0006(6)
C13 0.0193(7) 0.0092(7) 0.0181(7) 0.0012(5) -0.0010(6) 0.0015(6)
C1 0.0177(8) 0.0160(7) 0.0130(7) 0.0000(6) -0.0024(6) 0.0002(6)
C8 0.0144(7) 0.0126(7) 0.0166(7) 0.0000(6) 0.0014(6) -0.0009(6)
C7 0.0152(8) 0.0163(7) 0.0120(7) -0.0008(6) -0.0005(6) 0.0013(6)
C14 0.0174(8) 0.0125(7) 0.0223(8) 0.0013(6) 0.0002(7) 0.0015(6)
C4 0.0245(8) 0.0141(8) 0.0188(8) -0.0008(6) -0.0048(6) 0.0002(7)
C18 0.0180(8) 0.0151(7) 0.0206(8) 0.0009(6) 0.0009(7) 0.0005(6)
C15 0.0237(8) 0.0144(7) 0.0197(8) 0.0017(6) 0.0047(7) 0.0029(7)
C10 0.0206(8) 0.0181(8) 0.0226(8) 0.0007(7) -0.0040(7) -0.0014(7)
C2 0.0161(8) 0.0220(8) 0.0174(8) 0.0012(6) -0.0009(6) -0.0033(7)
C12 0.0194(8) 0.0127(7) 0.0174(7) -0.0003(6) -0.0012(6) -0.0002(7)
C17 0.0201(9) 0.0159(7) 0.0225(8) -0.0006(6) -0.0045(7) 0.0012(7)
C3 0.0229(8) 0.0179(8) 0.0183(7) 0.0032(6) -0.0036(7) -0.0064(7)
C11 0.0223(9) 0.0212(8) 0.0166(8) -0.0016(7) 0.0003(7) 0.0036(7)
C16 0.0294(9) 0.0145(8) 0.0154(8) -0.0004(6) -0.0013(7) 0.0029(7)
C9 0.0172(8) 0.0144(7) 0.0152(7) 0.0011(6) -0.0002(6) 0.0009(6)

loop_
_atom_type_symbol
_atom_type_description
_atom_type_scat_dispersion_real
_atom_type_scat_dispersion_imag
_atom_type_scat_source
C C 0.0181 0.0091 'International Tables Vol C Tables 4.2.6.8 and 6.1.1.4'
H H 0.0000 0.0000 'International Tables Vol C Tables 4.2.6.8 and 6.1.1.4'
N N 0.0311 0.0180 'International Tables Vol C Tables 4.2.6.8 and 6.1.1.4'
O O 0.0492 0.0322 'International Tables Vol C Tables 4.2.6.8 and 6.1.1.4'

loop_
_exptl_crystal_face_index_h
_exptl_crystal_face_index_k
_exptl_crystal_face_index_l
_exptl_crystal_face_perp_dist
0 9 2 0.1224
1 8 -1 0.1263
3 4 -5 0.0971
1 -8 -3 0.1695
-3 -6 4 0.1268
-3 -2 6 0.1226
-3 5 6 0.1444
2 7 1 0.1288
0 3 -10 0.0493
-3 -5 -5 0.1666
0 -4 10 0.0838
3 5 1 0.1225
-4 -1 -5 0.1504
-3 -6 0 0.1510
1 -6 7 0.0971
2 -1 5 0.1141
1 8 -3 0.1247
-1 8 -3 0.1142
-4 3 -2 0.1280
-3 -6 2 0.1373
1 -8 3 0.1387
3 -6 3 0.1610
0 2 5 0.1395

loop_
_geom_angle_atom_site_label_1
_geom_angle_atom_site_label_2
_geom_angle_atom_site_label_3
_geom_angle
C9 O2 H2 107.6(15)
C8 N1 H1 123.4(12)
C7 N1 C8 123.45(13)
C7 N1 H1 112.2(12)
C6 C5 H5 120.0(11)
C4 C5 C6 120.87(15)
C4 C5 H5 119.1(11)
C5 C6 C1 120.34(14)
C5 C6 C7 119.33(14)
C7 C6 C1 120.20(13)
C14 C13 C12 120.54(14)
C18 C13 C14 118.53(14)
C18 C13 C12 120.94(14)
O1 C1 C6 120.96(14)
O1 C1 C2 122.36(14)
C2 C1 C6 116.67(14)
N1 C8 C12 109.27(13)
N1 C8 C9 110.05(12)
N1 C8 H8 107.5(10)
C12 C8 C9 113.44(12)
C12 C8 H8 109.4(10)
C9 C8 H8 107.0(10)
N1 C7 C6 122.95(14)
N1 C7 H7 116.9(10)
C6 C7 H7 120.1(10)
C13 C14 H14 118.9(10)
C15 C14 C13 120.86(15)
C15 C14 H14 120.2(10)
C5 C4 C3 119.29(15)
C5 C4 H4 119.9(12)
C3 C4 H4 120.8(12)
C13 C18 H18 119.5(11)
C17 C18 C13 120.86(15)
C17 C18 H18 119.6(12)
C14 C15 H15 119.5(12)
C16 C15 C14 119.97(15)
C16 C15 H15 120.6(12)
C9 C10 H10A 109.4(12)
C9 C10 H10B 112.2(13)
C9 C10 H10C 108.7(12)
H10A C10 H10B 107.8(18)
H10A C10 H10C 108.2(17)
H10B C10 H10C 110.6(17)
C1 C2 H2A 117.8(11)
C3 C2 C1 121.48(15)
C3 C2 H2A 120.7(11)
C13 C12 C8 113.82(13)
C13 C12 H12A 109.8(11)
C13 C12 H12B 108.3(11)
C8 C12 H12A 108.9(12)
C8 C12 H12B 109.1(11)
H12A C12 H12B 106.8(15)
C18 C17 H17 120.9(11)
C16 C17 C18 119.72(16)
C16 C17 H17 119.4(11)
C4 C3 H3 119.6(12)
C2 C3 C4 121.30(15)
C2 C3 H3 119.1(12)
C9 C11 H11A 110.9(11)
C9 C11 H11B 111.0(11)
C9 C11 H11C 108.3(13)
H11A C11 H11B 108.0(17)
H11A C11 H11C 108.7(15)
H11B C11 H11C 109.8(17)
C15 C16 C17 120.06(15)
C15 C16 H16 119.5(13)
C17 C16 H16 120.5(13)
O2 C9 C8 108.57(11)
O2 C9 C10 109.79(13)
O2 C9 C11 106.82(12)
C10 C9 C8 108.80(12)
C11 C9 C8 112.06(13)
C11 C9 C10 110.75(13)

loop_
_geom_bond_atom_site_label_1
_geom_bond_atom_site_label_2
_geom_bond_distance
O1 C1 1.2942(19)
O2 C9 1.4237(18)
O2 H2 0.90(3)
N1 C8 1.4593(19)
N1 C7 1.302(2)
N1 H1 0.94(2)
C5 C6 1.416(2)
C5 C4 1.368(2)
C5 H5 0.970(19)
C6 C1 1.440(2)
C6 C7 1.419(2)
C13 C14 1.393(2)
C13 C18 1.392(2)
C13 C12 1.511(2)
C1 C2 1.418(2)
C8 C12 1.534(2)
C8 C9 1.566(2)
C8 H8 0.988(19)
C7 H7 0.986(18)
C14 C15 1.391(2)
C14 H14 0.998(19)
C4 C3 1.410(2)
C4 H4 0.96(2)
C18 C17 1.395(2)
C18 H18 0.99(2)
C15 C16 1.383(2)
C15 H15 0.98(2)
C10 C9 1.525(2)
C10 H10A 1.00(2)
C10 H10B 0.96(2)
C10 H10C 1.01(2)
C2 C3 1.373(2)
C2 H2A 0.979(19)
C12 H12A 0.96(2)
C12 H12B 1.03(2)
C17 C16 1.388(2)
C17 H17 0.99(2)
C3 H3 0.98(2)
C11 C9 1.523(2)
C11 H11A 0.998(19)
C11 H11B 0.97(2)
C11 H11C 1.02(2)
C16 H16 0.96(2)

loop_
_geom_torsion_atom_site_label_1
_geom_torsion_atom_site_label_2
_geom_torsion_atom_site_label_3
_geom_torsion_atom_site_label_4
_geom_torsion
O1 C1 C2 C3 178.51(15)
N1 C8 C12 C13 -68.78(17)
N1 C8 C9 O2 44.93(16)
N1 C8 C9 C10 164.38(13)
N1 C8 C9 C11 -72.82(16)
C5 C6 C1 O1 -178.29(14)
C5 C6 C1 C2 2.5(2)
C5 C6 C7 N1 -178.89(14)
C5 C4 C3 C2 0.7(2)
C6 C5 C4 C3 -0.4(2)
C6 C1 C2 C3 -2.3(2)
C13 C14 C15 C16 0.6(2)
C13 C18 C17 C16 0.1(2)
C1 C6 C7 N1 -2.9(2)
C1 C2 C3 C4 0.8(2)
C8 N1 C7 C6 167.97(13)
C7 N1 C8 C12 148.13(13)
C7 N1 C8 C9 -86.69(17)
C7 C6 C1 O1 5.8(2)
C7 C6 C1 C2 -173.41(14)
C14 C13 C18 C17 -0.6(2)
C14 C13 C12 C8 -80.22(18)
C14 C15 C16 C17 -1.1(2)
C4 C5 C6 C1 -1.2(2)
C4 C5 C6 C7 174.76(13)
C18 C13 C14 C15 0.2(2)
C18 C13 C12 C8 99.91(17)
C18 C17 C16 C15 0.7(2)
C12 C13 C14 C15 -179.62(14)
C12 C13 C18 C17 179.27(14)
C12 C8 C9 O2 167.68(12)
C12 C8 C9 C10 -72.87(16)
C12 C8 C9 C11 49.94(17)
C9 C8 C12 C13 168.04(13)

loop_
_exptl_oxdiff_crystal_face_indexfrac_h
_exptl_oxdiff_crystal_face_indexfrac_k
_exptl_oxdiff_crystal_face_indexfrac_l
_exptl_oxdiff_crystal_face_x
_exptl_oxdiff_crystal_face_y
_exptl_oxdiff_crystal_face_z
-0.3117 8.6426 1.9071 0.5244 -0.4016 0.7508
1.2265 8.3550 -0.8900 0.2084 -0.1590 0.9650
3.1650 3.8995 -5.0537 -0.4093 0.3149 0.8563
0.9519 -8.2312 -2.9883 -0.6274 0.4808 -0.6125
-2.7479 -5.6833 4.0290 0.2322 -0.1790 -0.9561
-3.3479 -2.4772 5.6032 0.5214 -0.4007 -0.7534
-2.7542 4.7581 5.6705 0.7933 -0.6087 0.0090
2.4555 6.9196 1.4515 0.2737 0.2346 0.9328
-0.4809 3.2686 -10.4237 -0.6775 -0.5782 0.4546
-2.5511 -5.4154 -5.3976 -0.5237 -0.4480 -0.7246
0.2410 -3.8787 10.1376 0.6419 0.5477 -0.5366
3.2049 5.3164 1.3696 0.1624 0.4605 0.8727
-3.5544 -1.4808 -5.1901 -0.2934 -0.8295 -0.4752
-2.9411 -6.0750 -0.2624 -0.1184 -0.3363 -0.9343
0.9733 -6.4890 7.1535 0.2571 0.7249 -0.6391
1.9999 -1.0012 4.9957 0.2563 0.6165 0.0521
1.4850 7.9003 -2.7630 0.0260 -0.1438 0.9893
-1.1479 8.0604 -3.2343 0.1311 -0.7096 0.6923
-3.7365 3.2282 -1.8065 0.1812 -0.9770 -0.1129
-2.8116 -6.1838 1.9054 0.0444 -0.2362 -0.9707
0.8338 -8.2335 3.2509 -0.1206 0.6533 -0.7475
2.6921 -6.2460 2.7875 -0.1724 0.9310 -0.3218
0.0005 1.9969 4.9991 0.4833 0.0659 0.0944
